data_1567246
loop_
_publ_author_name
'Martins, Bianca Barreto'
'Gervini, Vanessa Carratu'
'Pires, Fabricio Carvalho'
'Bortoluzzi, Adailton Jo\~ao'
'de Oliveira, Adriano Bof'

_publ_section_title
;
 (3Z)-5-Chloro-3-(hydroxyimino)indolin-2-one
;
_journal_coeditor_code BX4003
_journal_issue 10
_journal_name_full IUCrData
_journal_page_first x161506
_journal_paper_doi 10.1107/s2414314616015066
_journal_volume 1
_journal_year 2016
_chemical_absolute_configuration .
_chemical_formula_iupac 'C8 H5 Cl N2 O2'
_chemical_formula_moiety 'C8 H5 Cl N2 O2'
_chemical_formula_sum 'C8 H5 Cl N2 O2'
_chemical_formula_weight 196.59
_chemical_name_common 5-Chloroisatin-3-oxime
_chemical_name_systematic
;
(3<i>Z</i>)-5-Chloro-3-(hydroxyimino)indolin-2-one
;
_space_group_IT_number 14
_space_group_name_Hall '-P 2ybc'
_space_group_name_H-M_alt 'P 1 21/c 1'
_symmetry_cell_setting monoclinic
_symmetry_Int_Tables_number 14
_symmetry_space_group_name_H-M 'P 1 21/c 1'
_atom_sites_solution_hydrogens geom
_atom_sites_solution_primary direct
_atom_sites_solution_secondary difmap
_audit_creation_method SHELXL-97
_cell_angle_alpha 90.00
_cell_angle_beta 94.1840(10)
_cell_angle_gamma 90.00
_cell_formula_units_Z 4
_cell_length_a 7.4296(3)
_cell_length_b 7.5187(3)
_cell_length_c 14.3206(7)
_cell_measurement_reflns_used 5902
_cell_measurement_temperature 200(2)
_cell_measurement_theta_max 30.58
_cell_measurement_theta_min 2.75
_cell_volume 797.83(6)
_computing_cell_refinement
;
SAINT (Bruker, 2012)
;
_computing_data_collection
;
APEX2 (Bruker, 2012)
;
_computing_data_reduction
;
SAINT (Bruker, 2012)
;
_computing_molecular_graphics
;
DIAMOND (Brandenburg, 2006)
;
_computing_publication_material
;
<i>publCIF</i> (Westrip, 2010) and <i>enCIFer</i> (Allen <i>et al.</i>,
2004)
;
_computing_structure_refinement
;
SHELXL97 (Sheldrick, 2008)
;
_computing_structure_solution
;
SHELXS97 (Sheldrick, 2008)
;
_diffrn_ambient_temperature 200(2)
_diffrn_measured_fraction_theta_full 0.998
_diffrn_measured_fraction_theta_max 0.998
_diffrn_measurement_device_type 'Bruker APEXII CCD'
_diffrn_measurement_method '\f and \w scans'
_diffrn_radiation_monochromator graphite
_diffrn_radiation_probe x-ray
_diffrn_radiation_type MoK\a
_diffrn_radiation_wavelength 0.71073
_diffrn_reflns_av_R_equivalents 0.0142
_diffrn_reflns_av_sigmaI/netI 0.0119
_diffrn_reflns_limit_h_max 10
_diffrn_reflns_limit_h_min -10
_diffrn_reflns_limit_k_max 10
_diffrn_reflns_limit_k_min -10
_diffrn_reflns_limit_l_max 20
_diffrn_reflns_limit_l_min -19
_diffrn_reflns_number 10472
_diffrn_reflns_theta_full 30.58
_diffrn_reflns_theta_max 30.58
_diffrn_reflns_theta_min 2.75
_diffrn_source 'fine-focus sealed tube'
_diffrn_source_type 'Bruker APEX2'
_diffrn_standards_number 0
_exptl_absorpt_coefficient_mu 0.440
_exptl_absorpt_correction_T_max 0.9330
_exptl_absorpt_correction_T_min 0.9018
_exptl_absorpt_correction_type multi-scan
_exptl_absorpt_process_details
;
(SADABS; Bruker, 2012)
;
_exptl_crystal_colour orange
_exptl_crystal_density_diffrn 1.637
_exptl_crystal_density_method 'not measured'
_exptl_crystal_description prism
_exptl_crystal_F_000 400
_exptl_crystal_size_max 0.24
_exptl_crystal_size_mid 0.20
_exptl_crystal_size_min 0.16
_refine_diff_density_max 0.424
_refine_diff_density_min -0.276
_refine_diff_density_rms 0.053
_refine_ls_extinction_method none
_refine_ls_goodness_of_fit_ref 1.052
_refine_ls_hydrogen_treatment constr
_refine_ls_matrix_type full
_refine_ls_number_parameters 119
_refine_ls_number_reflns 2451
_refine_ls_number_restraints 0
_refine_ls_restrained_S_all 1.052
_refine_ls_R_factor_all 0.0372
_refine_ls_R_factor_gt 0.0320
_refine_ls_shift/su_max 0.001
_refine_ls_shift/su_mean 0.000
_refine_ls_structure_factor_coef Fsqd
_refine_ls_weighting_details 'calc w=1/[\s^2^(Fo^2^)+(0.0537P)^2^+0.2884P] where P=(Fo^2^+2Fc^2^)/3'
_refine_ls_weighting_scheme calc
_refine_ls_wR_factor_gt 0.0902
_refine_ls_wR_factor_ref 0.0953
_reflns_number_gt 2182
_reflns_number_total 2451
_reflns_threshold_expression >2sigma(I)
_cod_data_source_file bx4003sup1.cif
_cod_data_source_block I
_cod_original_sg_symbol_H-M 'P 21/c'
_cod_database_code 1567246
_publcif_datablock.id {99878e5a-e48a-49e6-9ee6-980c0b7647be}

_publcif_info_exptl_table_max_cols 4
_publcif_info_exptl_table_use_headnotes n

loop_
_symmetry_equiv_pos_as_xyz
'x, y, z'
'-x, y+1/2, -z+1/2'
'-x, -y, -z'
'x, -y-1/2, z-1/2'

loop_
_atom_site_label
_atom_site_type_symbol
_atom_site_fract_x
_atom_site_fract_y
_atom_site_fract_z
_atom_site_U_iso_or_equiv
_atom_site_adp_type
_atom_site_occupancy
_atom_site_symmetry_multiplicity
_atom_site_calc_flag
_atom_site_refinement_flags
_atom_site_disorder_assembly
_atom_site_disorder_group
C1 C 0.58311(15) 0.21274(15) 0.43029(7) 0.0205(2) Uani 1 1 d . . .
C2 C 0.64041(15) 0.39353(14) 0.39942(7) 0.0192(2) Uani 1 1 d . . .
C3 C 0.72801(14) 0.48058(14) 0.48207(7) 0.0182(2) Uani 1 1 d . . .
C4 C 0.80538(14) 0.64698(15) 0.49770(7) 0.0202(2) Uani 1 1 d . . .
H2 H 0.8097 0.7320 0.4488 0.024 Uiso 1 1 calc R . .
C5 C 0.87646(15) 0.68356(15) 0.58850(7) 0.0215(2) Uani 1 1 d . . .
C6 C 0.87171(16) 0.56117(17) 0.66104(8) 0.0246(2) Uani 1 1 d . . .
H3 H 0.9214 0.5918 0.7219 0.030 Uiso 1 1 calc R . .
C7 C 0.79446(16) 0.39372(16) 0.64513(8) 0.0237(2) Uani 1 1 d . . .
H4 H 0.7913 0.3086 0.6940 0.028 Uiso 1 1 calc R . .
C8 C 0.72266(14) 0.35647(14) 0.55542(7) 0.0193(2) Uani 1 1 d . . .
Cl1 Cl 0.97441(4) 0.89044(4) 0.61183(2) 0.03057(11) Uani 1 1 d . . .
N1 N 0.63574(13) 0.20035(13) 0.52268(6) 0.02202(19) Uani 1 1 d . . .
H1 H 0.6178 0.1066 0.5576 0.026 Uiso 1 1 calc R . .
N2 N 0.59837(14) 0.43956(13) 0.31406(6) 0.0231(2) Uani 1 1 d . . .
O1 O 0.50045(13) 0.09832(11) 0.38255(6) 0.02689(19) Uani 1 1 d . . .
O2 O 0.64795(14) 0.61138(12) 0.29692(6) 0.0291(2) Uani 1 1 d . . .
H5 H 0.6115 0.6396 0.2420 0.044 Uiso 1 1 calc R . .

loop_
_atom_site_aniso_label
_atom_site_aniso_U_11
_atom_site_aniso_U_22
_atom_site_aniso_U_33
_atom_site_aniso_U_23
_atom_site_aniso_U_13
_atom_site_aniso_U_12
C1 0.0238(5) 0.0208(5) 0.0166(4) 0.0000(4) -0.0008(4) 0.0020(4)
C2 0.0217(5) 0.0208(5) 0.0147(4) -0.0002(3) -0.0004(3) 0.0018(4)
C3 0.0192(4) 0.0223(5) 0.0130(4) 0.0006(3) -0.0005(3) 0.0027(4)
C4 0.0217(5) 0.0233(5) 0.0153(4) 0.0012(4) -0.0002(4) 0.0008(4)
C5 0.0220(5) 0.0238(5) 0.0183(5) -0.0014(4) -0.0021(4) -0.0009(4)
C6 0.0273(5) 0.0299(6) 0.0157(4) 0.0002(4) -0.0049(4) -0.0004(4)
C7 0.0282(5) 0.0269(5) 0.0154(5) 0.0040(4) -0.0033(4) 0.0000(4)
C8 0.0204(4) 0.0212(5) 0.0160(4) 0.0014(4) -0.0010(3) 0.0017(4)
Cl1 0.03654(18) 0.02817(16) 0.02608(16) -0.00205(10) -0.00398(12) -0.00784(11)
N1 0.0285(5) 0.0207(4) 0.0162(4) 0.0021(3) -0.0029(3) -0.0008(3)
N2 0.0282(5) 0.0244(4) 0.0166(4) 0.0010(3) -0.0003(3) 0.0011(4)
O1 0.0375(5) 0.0234(4) 0.0190(4) -0.0013(3) -0.0029(3) -0.0039(3)
O2 0.0416(5) 0.0271(4) 0.0176(4) 0.0054(3) -0.0044(3) -0.0048(4)

loop_
_atom_type_symbol
_atom_type_description
_atom_type_scat_dispersion_real
_atom_type_scat_dispersion_imag
_atom_type_scat_source
C C 0.0033 0.0016 'International Tables Vol C Tables 4.2.6.8 and 6.1.1.4'
H H 0.0000 0.0000 'International Tables Vol C Tables 4.2.6.8 and 6.1.1.4'
N N 0.0061 0.0033 'International Tables Vol C Tables 4.2.6.8 and 6.1.1.4'
O O 0.0106 0.0060 'International Tables Vol C Tables 4.2.6.8 and 6.1.1.4'
Cl Cl 0.1484 0.1585 'International Tables Vol C Tables 4.2.6.8 and 6.1.1.4'

loop_
_geom_angle_atom_site_label_1
_geom_angle_atom_site_label_2
_geom_angle_atom_site_label_3
_geom_angle
_geom_angle_site_symmetry_1
_geom_angle_site_symmetry_3
O1 C1 N1 126.11(10) . .
O1 C1 C2 127.48(10) . .
N1 C1 C2 106.38(9) . .
N2 C2 C3 135.31(10) . .
N2 C2 C1 117.97(10) . .
C3 C2 C1 106.62(9) . .
C4 C3 C8 120.73(9) . .
C4 C3 C2 133.49(9) . .
C8 C3 C2 105.78(9) . .
C3 C4 C5 116.89(10) . .
C3 C4 H2 121.6 . .
C5 C4 H2 121.6 . .
C6 C5 C4 122.52(10) . .
C6 C5 Cl1 118.78(8) . .
C4 C5 Cl1 118.69(9) . .
C5 C6 C7 120.52(10) . .
C5 C6 H3 119.7 . .
C7 C6 H3 119.7 . .
C8 C7 C6 117.41(10) . .
C8 C7 H4 121.3 . .
C6 C7 H4 121.3 . .
C7 C8 N1 128.05(10) . .
C7 C8 C3 121.93(10) . .
N1 C8 C3 110.02(9) . .
C1 N1 C8 111.19(9) . .
C1 N1 H1 124.4 . .
C8 N1 H1 124.4 . .
C2 N2 O2 111.96(9) . .
N2 O2 H5 109.5 . .

loop_
_geom_bond_atom_site_label_1
_geom_bond_atom_site_label_2
_geom_bond_distance
_geom_bond_site_symmetry_2
C1 O1 1.2343(13) .
C1 N1 1.3551(13) .
C1 C2 1.5006(15) .
C2 N2 1.2869(13) .
C2 C3 1.4629(14) .
C3 C4 1.3882(15) .
C3 C8 1.4078(14) .
C4 C5 1.3947(14) .
C4 H2 0.9500 .
C5 C6 1.3902(16) .
C5 Cl1 1.7393(11) .
C6 C7 1.3955(16) .
C6 H3 0.9500 .
C7 C8 1.3833(14) .
C7 H4 0.9500 .
C8 N1 1.4038(14) .
N1 H1 0.8800 .
N2 O2 1.3704(13) .
O2 H5 0.8400 .

loop_
_geom_hbond_atom_site_label_D
_geom_hbond_atom_site_label_H
_geom_hbond_atom_site_label_A
_geom_hbond_distance_DH
_geom_hbond_distance_HA
_geom_hbond_distance_DA
_geom_hbond_angle_DHA
_geom_hbond_site_symmetry_A
N1 H1 O1 0.88 2.00 2.8476(13) 162.1 3_656
O2 H5 O1 0.84 1.94 2.7235(12) 155.3 2_655

loop_
_geom_torsion_atom_site_label_1
_geom_torsion_atom_site_label_2
_geom_torsion_atom_site_label_3
_geom_torsion_atom_site_label_4
_geom_torsion
_geom_torsion_site_symmetry_1
_geom_torsion_site_symmetry_2
_geom_torsion_site_symmetry_3
_geom_torsion_site_symmetry_4
O1 C1 C2 N2 1.07(18) . . . .
N1 C1 C2 N2 -177.28(10) . . . .
O1 C1 C2 C3 178.05(11) . . . .
N1 C1 C2 C3 -0.30(12) . . . .
N2 C2 C3 C4 -2.8(2) . . . .
C1 C2 C3 C4 -179.06(11) . . . .
N2 C2 C3 C8 176.75(13) . . . .
C1 C2 C3 C8 0.54(11) . . . .
C8 C3 C4 C5 0.08(15) . . . .
C2 C3 C4 C5 179.63(11) . . . .
C3 C4 C5 C6 0.05(17) . . . .
C3 C4 C5 Cl1 -179.83(8) . . . .
C4 C5 C6 C7 0.18(18) . . . .
Cl1 C5 C6 C7 -179.94(9) . . . .
C5 C6 C7 C8 -0.52(18) . . . .
C6 C7 C8 N1 -178.76(11) . . . .
C6 C7 C8 C3 0.66(17) . . . .
C4 C3 C8 C7 -0.45(16) . . . .
C2 C3 C8 C7 179.89(10) . . . .
C4 C3 C8 N1 179.07(10) . . . .
C2 C3 C8 N1 -0.59(12) . . . .
O1 C1 N1 C8 -178.44(11) . . . .
C2 C1 N1 C8 -0.07(12) . . . .
C7 C8 N1 C1 179.91(11) . . . .
C3 C8 N1 C1 0.43(13) . . . .
C3 C2 N2 O2 0.03(19) . . . .
C1 C2 N2 O2 175.92(9) . . . .

loop_
_publcif_info_cif.paper_type
EX

loop_
_publcif_info_tables.block_id
_publcif_info_tables.reference_item
{99878e5a-e48a-49e6-9ee6-980c0b7647be} '_geom_hbond_atom_site_label_D'
{75222d75-b088-4341-9d1c-1bb509bf4a35} '_publcif_info_datablock.publ_exptl'

loop_
_publcif_info_datablock.id
_publcif_info_datablock.publ_exptl
_publcif_info_datablock.publ_geom
_publcif_info_datablock.structure
{75222d75-b088-4341-9d1c-1bb509bf4a35} ? ? ?
{99878e5a-e48a-49e6-9ee6-980c0b7647be} y y y

loop_
_publcif_info_exptl_table_extra_item
sin_theta_over_lambda_max

_cod_database_fobs_code 1567246
